data_4021869
loop_
_publ_author_name
'Scott E. Denmark'
'Justin I. Montgomery'

_publ_contact_author
; 
Scott E. Denmark 
University of Illinois 
Department of Chemistry, Box 18-5 
600 South Mathews Avenue 
Urbana, Illinois  61801 
USA 
;
_publ_contact_author_email srwilson@uiuc.edu
_publ_contact_author_fax '1  217 244 8068'
_publ_contact_author_phone '1  217 244 1708'
_publ_section_title
;
 A General Synthesis of N-Vinyl Nitrones
;
_journal_name_full 'Journal of Organic Chemistry'
_journal_page_first 6211
_journal_page_last 6220
_journal_paper_doi 10.1021/jo060975n
_journal_volume 71
_journal_year 2006
_chemical_formula_moiety 'C12 H13 N O2'
_chemical_formula_sum 'C12 H13 N O2'
_chemical_formula_weight 203.23
_chemical_name_systematic
; 
? 
;
_space_group_IT_number 61
_space_group_name_Hall '-P 2ac 2ab'
_space_group_name_H-M_alt 'P b c a'
_symmetry_cell_setting orthorhombic
_symmetry_space_group_name_Hall '-P 2ac 2ab'
_symmetry_space_group_name_H-M 'P b c a'
_atom_sites_solution_hydrogens geom
_atom_sites_solution_primary direct
_atom_sites_solution_secondary difmap
_audit_creation_method SHELXL-97
_audit_update_record
; 
2003-07-23   text and data added, srw 
;
_cell_angle_alpha 90.00
_cell_angle_beta 90.00
_cell_angle_gamma 90.00
_cell_formula_units_Z 8
_cell_length_a 8.634(6)
_cell_length_b 10.072(7)
_cell_length_c 23.622(16)
_cell_measurement_reflns_used 905
_cell_measurement_temperature 193(2)
_cell_measurement_theta_max 27.0
_cell_measurement_theta_min 2.9
_cell_volume 2054(2)
_computing_cell_refinement 'SAINT V6.22 (Bruker, 2001)'
_computing_data_collection 'SMART V5.625 (Bruker, 2001)'
_computing_data_reduction 'SAINT V6.22 (Bruker, 2001)'
_computing_molecular_graphics 'SHELXTL V6.10 (Bruker, 2001)'
_computing_publication_material 'CIFTAB (Sheldrick, 2001)'
_computing_structure_refinement 'SHELXTL V6.10 (Bruker, 2001)'
_computing_structure_solution 'SHELXTL V6.10 (Bruker, 2001)'
_diffrn_ambient_temperature 193(2)
_diffrn_measured_fraction_theta_full 0.999
_diffrn_measured_fraction_theta_max 0.999
_diffrn_measurement_device 'Siemens Platform/CCD'
_diffrn_measurement_method 'profile data from \w scans'
_diffrn_radiation_monochromator graphite
_diffrn_radiation_source 'normal-focus sealed tube'
_diffrn_radiation_type MoK\a
_diffrn_radiation_wavelength 0.71073
_diffrn_radiation_wavelength_id p49xas
_diffrn_reflns_av_R_equivalents 0.0381
_diffrn_reflns_av_sigmaI/netI 0.0220
_diffrn_reflns_limit_h_max 10
_diffrn_reflns_limit_h_min -10
_diffrn_reflns_limit_k_max 11
_diffrn_reflns_limit_k_min -12
_diffrn_reflns_limit_l_max 28
_diffrn_reflns_limit_l_min -28
_diffrn_reflns_number 16383
_diffrn_reflns_theta_full 25.36
_diffrn_reflns_theta_max 25.36
_diffrn_reflns_theta_min 2.92
_diffrn_standards_decay_% 0.9
_diffrn_standards_interval_time 458
_diffrn_standards_number 270
_exptl_absorpt_coefficient_mu 0.090
_exptl_absorpt_correction_T_max 0.9897
_exptl_absorpt_correction_T_min 0.9629
_exptl_absorpt_correction_type integration
_exptl_absorpt_process_details '(Bruker, 2001)'
_exptl_crystal_colour colorless
_exptl_crystal_density_diffrn 1.314
_exptl_crystal_density_meas ?
_exptl_crystal_description tabular
_exptl_crystal_F_000 864
_exptl_crystal_id p49xas
_exptl_crystal_preparation
; 
The data crystal was mounted using oil (Parantone-N, Exxon) to a 
0.4 mm cryo-loop (Hampton Research) with the (0 0 -1) scattering planes 
roughly normal to the spindle axis. 
;
_exptl_crystal_size_max 0.70
_exptl_crystal_size_mid 0.22
_exptl_crystal_size_min 0.12
_refine_diff_density_max 0.125
_refine_diff_density_min -0.134
_refine_diff_density_rms 0.026
_refine_ls_extinction_coef 0.0040(9)
_refine_ls_extinction_expression Fc^*^=kFc[1+0.001xFc^2^\l^3^/sin(2\q)]^-1/4^
_refine_ls_extinction_method SHELXL
_refine_ls_goodness_of_fit_ref 1.025
_refine_ls_hydrogen_treatment noref
_refine_ls_matrix_type full
_refine_ls_number_parameters 216
_refine_ls_number_reflns 1879
_refine_ls_number_restraints 195
_refine_ls_restrained_S_all 0.991
_refine_ls_R_factor_all 0.0506
_refine_ls_R_factor_gt 0.0341
_refine_ls_shift/su_max 0.000
_refine_ls_shift/su_mean 0.000
_refine_ls_structure_factor_coef Fsqd
_refine_ls_weighting_details 'calc w=1/[\s^2^(Fo^2^)+(0.0433P)^2^+0.3194P] where P=(Fo^2^+2Fc^2^)/3'
_refine_ls_weighting_scheme calc
_refine_ls_wR_factor_gt 0.0804
_refine_ls_wR_factor_ref 0.0867
_reflns_number_gt 1451
_reflns_number_total 1879
_reflns_threshold_expression >2sigma(I)
_cod_data_source_file jo060975nrom20060510_010541.cif
_cod_depositor_comments
;
The following automatic conversions were performed:
'_symmetry_cell_setting' value 'Orthorhombic' changed to 'orthorhombic'
according to '/home/saulius/struct/CIF-dictionaries/cif_core.dic'
dictionary named 'cif_core.dic' version 2.4.1 from 2010-06-29.

Automatic conversion script
Id: cif_fix_enum 1527 2010-12-29 10:47:43Z saulius 
;
_cod_original_sg_symbol_Hall '-P 2ac 2ab '
_cod_original_sg_symbol_H-M 'P b c a '
_cod_database_code 4021869

loop_
_symmetry_equiv_pos_as_xyz
'x, y, z'
'-x+1/2, -y, z+1/2'
'-x, y+1/2, -z+1/2'
'x+1/2, -y+1/2, -z'
'-x, -y, -z'
'x-1/2, y, -z-1/2'
'x, -y-1/2, z-1/2'
'-x-1/2, y-1/2, z'

loop_
_atom_site_label
_atom_site_type_symbol
_atom_site_fract_x
_atom_site_fract_y
_atom_site_fract_z
_atom_site_U_iso_or_equiv
_atom_site_adp_type
_atom_site_occupancy
_atom_site_symmetry_multiplicity
_atom_site_calc_flag
_atom_site_refinement_flags
_atom_site_disorder_assembly
_atom_site_disorder_group
C1 C 0.3155(12) 0.0862(12) -0.0551(3) 0.0330(19) Uani 0.525(5) 1 d PDU A 1
H1 H 0.4037 0.0411 -0.0407 0.040 Uiso 0.525(5) 1 calc PR A 1
O1 O 0.3059(13) 0.1042(15) -0.1125(3) 0.0463(17) Uani 0.525(5) 1 d PDU A 1
C2 C 0.1581(3) 0.1525(4) -0.13385(12) 0.0471(10) Uani 0.525(5) 1 d PDU A 1
H2A H 0.0819 0.0791 -0.1344 0.057 Uiso 0.525(5) 1 calc PR A 1
H2B H 0.1709 0.1855 -0.1731 0.057 Uiso 0.525(5) 1 calc PR A 1
C3 C 0.1003(6) 0.2627(4) -0.09649(19) 0.0502(12) Uani 0.525(5) 1 d PDU A 1
H3A H 0.0013 0.2974 -0.1116 0.060 Uiso 0.525(5) 1 calc PR A 1
H3B H 0.1764 0.3362 -0.0962 0.060 Uiso 0.525(5) 1 calc PR A 1
C4 C 0.0758(14) 0.2118(15) -0.0362(3) 0.046(2) Uani 0.525(5) 1 d PDU A 1
H4A H 0.0652 0.2880 -0.0100 0.056 Uiso 0.525(5) 1 calc PR A 1
H4B H -0.0208 0.1591 -0.0344 0.056 Uiso 0.525(5) 1 calc PR A 1
C5 C 0.2100(16) 0.1274(15) -0.0183(2) 0.033(2) Uani 0.525(5) 1 d PDU A 1
C6 C 0.14770(15) 0.13859(14) 0.08207(6) 0.0404(3) Uani 1 1 d . A .
H6 H 0.0831(16) 0.2128(14) 0.0721(5) 0.048(4) Uiso 1 1 d . . .
C7 C 0.14867(14) 0.10036(12) 0.14112(6) 0.0386(3) Uani 1 1 d . . .
C8 C 0.23106(16) -0.00647(14) 0.16416(6) 0.0445(3) Uani 1 1 d . . .
H8 H 0.3003(17) -0.0558(15) 0.1394(6) 0.059(4) Uiso 1 1 d . . .
C9 C 0.21407(17) -0.03850(15) 0.22083(6) 0.0497(4) Uani 1 1 d . . .
H9 H 0.2737(17) -0.1151(14) 0.2363(6) 0.058(4) Uiso 1 1 d . . .
C10 C 0.11704(17) 0.03362(15) 0.25566(7) 0.0493(4) Uani 1 1 d . . .
H10 H 0.1057(16) 0.0123(13) 0.2944(6) 0.048(4) Uiso 1 1 d . . .
C11 C 0.03715(17) 0.14055(15) 0.23375(6) 0.0487(4) Uani 1 1 d . . .
H11 H -0.0295(16) 0.1917(14) 0.2581(6) 0.057(4) Uiso 1 1 d . . .
C12 C 0.05267(16) 0.17365(14) 0.17745(6) 0.0454(4) Uani 1 1 d . . .
H12 H -0.0045(16) 0.2483(14) 0.1615(6) 0.054(4) Uiso 1 1 d . . .
N1 N 0.22470(12) 0.08343(10) 0.04043(4) 0.0374(3) Uani 1 1 d D . .
O2 O 0.32377(11) -0.01195(9) 0.04865(4) 0.0511(3) Uani 1 1 d . A .
C13 C 0.2987(13) 0.0850(15) -0.0544(3) 0.043(3) Uani 0.475(5) 1 d PDU A 2
H13 H 0.3729 0.0211 -0.0426 0.052 Uiso 0.475(5) 1 calc PR A 2
O3 O 0.3039(15) 0.1287(17) -0.1092(4) 0.049(2) Uani 0.475(5) 1 d PDU A 2
C14 C 0.2031(4) 0.2413(4) -0.11978(15) 0.0504(11) Uani 0.475(5) 1 d PDU A 2
H14A H 0.1907 0.2535 -0.1611 0.061 Uiso 0.475(5) 1 calc PR A 2
H14B H 0.2512 0.3227 -0.1042 0.061 Uiso 0.475(5) 1 calc PR A 2
C15 C 0.0473(6) 0.2216(6) -0.0933(2) 0.0532(14) Uani 0.475(5) 1 d PDU A 2
H15A H 0.0009 0.1381 -0.1075 0.064 Uiso 0.475(5) 1 calc PR A 2
H15B H -0.0219 0.2958 -0.1041 0.064 Uiso 0.475(5) 1 calc PR A 2
C16 C 0.0615(14) 0.2155(16) -0.0292(3) 0.0380(17) Uani 0.475(5) 1 d PDU A 2
H16A H 0.0795 0.3053 -0.0135 0.046 Uiso 0.475(5) 1 calc PR A 2
H16B H -0.0344 0.1789 -0.0123 0.046 Uiso 0.475(5) 1 calc PR A 2
C17 C 0.1962(17) 0.127(2) -0.0168(3) 0.036(3) Uani 0.475(5) 1 d PDU A 2

loop_
_atom_site_aniso_label
_atom_site_aniso_U_11
_atom_site_aniso_U_22
_atom_site_aniso_U_33
_atom_site_aniso_U_23
_atom_site_aniso_U_13
_atom_site_aniso_U_12
C1 0.030(2) 0.035(4) 0.034(3) 0.003(3) 0.006(2) -0.008(2)
O1 0.047(2) 0.052(4) 0.040(2) 0.0038(18) -0.0012(16) 0.0076(18)
C2 0.0513(17) 0.050(2) 0.0395(16) -0.0037(14) -0.0057(12) 0.0059(15)
C3 0.062(3) 0.051(3) 0.0376(18) 0.0005(18) -0.001(2) 0.019(2)
C4 0.043(3) 0.042(3) 0.054(4) -0.009(3) 0.006(3) 0.006(3)
C5 0.037(4) 0.021(3) 0.041(4) -0.004(3) -0.007(3) 0.002(4)
C6 0.0404(7) 0.0354(7) 0.0454(8) -0.0010(6) 0.0020(6) 0.0064(6)
C7 0.0361(7) 0.0356(7) 0.0440(8) -0.0017(6) 0.0010(6) -0.0027(6)
C8 0.0416(7) 0.0460(8) 0.0458(8) 0.0005(7) -0.0001(6) 0.0031(7)
C9 0.0465(8) 0.0511(9) 0.0515(9) 0.0063(7) -0.0042(7) 0.0037(7)
C10 0.0503(8) 0.0552(9) 0.0425(9) 0.0041(7) 0.0007(7) -0.0066(7)
C11 0.0511(8) 0.0473(9) 0.0478(9) -0.0037(7) 0.0081(7) -0.0015(7)
C12 0.0485(8) 0.0392(8) 0.0485(9) 0.0007(6) 0.0032(6) 0.0028(7)
N1 0.0343(5) 0.0337(6) 0.0441(7) -0.0017(5) -0.0002(5) 0.0032(5)
O2 0.0515(6) 0.0520(6) 0.0499(6) 0.0046(5) 0.0037(4) 0.0230(5)
C13 0.043(4) 0.037(5) 0.050(5) -0.002(4) -0.013(3) 0.010(4)
O3 0.051(3) 0.052(5) 0.045(3) 0.006(2) 0.010(2) 0.011(2)
C14 0.063(2) 0.048(2) 0.0406(18) 0.0032(15) 0.0007(17) 0.0171(19)
C15 0.048(3) 0.058(3) 0.053(3) -0.004(2) -0.011(2) 0.008(2)
C16 0.035(3) 0.041(3) 0.038(3) 0.002(3) -0.002(2) 0.012(3)
C17 0.027(3) 0.040(5) 0.040(5) -0.001(4) 0.003(3) -0.008(3)

loop_
_atom_type_symbol
_atom_type_description
_atom_type_scat_dispersion_real
_atom_type_scat_dispersion_imag
_atom_type_scat_source
C C 0.0033 0.0016 'International Tables Vol C Tables 4.2.6.8 and 6.1.1.4'
H H 0.0000 0.0000 'International Tables Vol C Tables 4.2.6.8 and 6.1.1.4'
N N 0.0061 0.0033 'International Tables Vol C Tables 4.2.6.8 and 6.1.1.4'
O O 0.0106 0.0060 'International Tables Vol C Tables 4.2.6.8 and 6.1.1.4'

loop_
_exptl_crystal_face_index_h
_exptl_crystal_face_index_k
_exptl_crystal_face_index_l
_exptl_crystal_face_perp_dist
-1.00 0.00 1.00 0.1200
1.00 0.00 0.00 0.1000
0.00 1.00 0.00 0.3500
0.00 -1.00 0.00 0.3500
-1.00 -1.00 1.00 0.2000
0.00 0.00 1.00 0.0600
0.00 0.00 -1.00 0.0600

loop_
_geom_angle_atom_site_label_1
_geom_angle_atom_site_label_2
_geom_angle_atom_site_label_3
_geom_angle
C5 C1 O1 124.4(6)
C5 C1 H1 117.8
O1 C1 H1 117.8
C1 O1 C2 116.1(6)
O1 C2 C3 109.5(6)
O1 C2 H2A 109.8
C3 C2 H2A 109.8
O1 C2 H2B 109.8
C3 C2 H2B 109.8
H2A C2 H2B 108.2
C2 C3 C4 110.2(6)
C2 C3 H3A 109.6
C4 C3 H3A 109.6
C2 C3 H3B 109.6
C4 C3 H3B 109.6
H3A C3 H3B 108.1
C5 C4 C3 110.3(5)
C5 C4 H4A 109.6
C3 C4 H4A 109.6
C5 C4 H4B 109.6
C3 C4 H4B 109.6
H4A C4 H4B 108.1
C1 C5 N1 117.9(5)
C1 C5 C4 121.6(4)
N1 C5 C4 120.4(5)
N1 C6 C7 127.41(13)
N1 C6 H6 116.1(8)
C7 C6 H6 116.5(8)
C8 C7 C12 117.82(13)
C8 C7 C6 125.61(12)
C12 C7 C6 116.50(12)
C9 C8 C7 120.07(14)
C9 C8 H8 121.9(9)
C7 C8 H8 118.1(9)
C10 C9 C8 121.18(15)
C10 C9 H9 120.2(8)
C8 C9 H9 118.6(8)
C11 C10 C9 119.38(15)
C11 C10 H10 119.3(8)
C9 C10 H10 121.4(8)
C12 C11 C10 120.15(14)
C12 C11 H11 120.4(9)
C10 C11 H11 119.5(9)
C11 C12 C7 121.38(14)
C11 C12 H12 120.6(9)
C7 C12 H12 118.0(8)
O2 N1 C6 122.32(12)
O2 N1 C17 118.4(4)
C6 N1 C17 119.2(4)
O2 N1 C5 115.0(3)
C6 N1 C5 122.7(3)
C17 C13 O3 123.7(7)
C17 C13 H13 118.2
O3 C13 H13 118.2
C13 O3 C14 113.2(6)
O3 C14 C15 111.3(7)
O3 C14 H14A 109.4
C15 C14 H14A 109.4
O3 C14 H14B 109.4
C15 C14 H14B 109.4
H14A C14 H14B 108.0
C14 C15 C16 110.4(6)
C14 C15 H15A 109.6
C16 C15 H15A 109.6
C14 C15 H15B 109.6
C16 C15 H15B 109.6
H15A C15 H15B 108.1
C17 C16 C15 106.3(5)
C17 C16 H16A 110.5
C15 C16 H16A 110.5
C17 C16 H16B 110.5
C15 C16 H16B 110.5
H16A C16 H16B 108.7
C13 C17 N1 114.7(6)
C13 C17 C16 125.5(5)
N1 C17 C16 119.8(6)

loop_
_geom_bond_atom_site_label_1
_geom_bond_atom_site_label_2
_geom_bond_distance
C1 C5 1.326(5)
C1 O1 1.371(6)
C1 H1 0.9500
O1 C2 1.455(7)
C2 C3 1.504(5)
C2 H2A 0.9900
C2 H2B 0.9900
C3 C4 1.529(6)
C3 H3A 0.9900
C3 H3B 0.9900
C4 C5 1.498(5)
C4 H4A 0.9900
C4 H4B 0.9900
C5 N1 1.462(4)
C6 N1 1.3107(17)
C6 C7 1.447(2)
C6 H6 0.962(15)
C7 C8 1.400(2)
C7 C12 1.4030(19)
C8 C9 1.385(2)
C8 H8 0.973(15)
C9 C10 1.381(2)
C9 H9 0.997(15)
C10 C11 1.380(2)
C10 H10 0.944(14)
C11 C12 1.378(2)
C11 H11 0.964(15)
C12 H12 0.975(14)
N1 O2 1.3008(14)
N1 C17 1.443(5)
C13 C17 1.322(6)
C13 O3 1.369(6)
C13 H13 0.9500
O3 C14 1.451(8)
C14 C15 1.497(5)
C14 H14A 0.9900
C14 H14B 0.9900
C15 C16 1.521(6)
C15 H15A 0.9900
C15 H15B 0.9900
C16 C17 1.495(6)
C16 H16A 0.9900
C16 H16B 0.9900

loop_
_geom_torsion_atom_site_label_1
_geom_torsion_atom_site_label_2
_geom_torsion_atom_site_label_3
_geom_torsion_atom_site_label_4
_geom_torsion
C5 C1 O1 C2 -10(2)
C1 O1 C2 C3 43.9(16)
O1 C2 C3 C4 -61.0(9)
C2 C3 C4 C5 44.3(14)
O1 C1 C5 N1 170.9(15)
O1 C1 C5 C4 -7(3)
C3 C4 C5 C1 -12(2)
C3 C4 C5 N1 170.9(13)
N1 C6 C7 C8 -1.6(2)
N1 C6 C7 C12 -178.49(13)
C12 C7 C8 C9 1.27(19)
C6 C7 C8 C9 -175.54(13)
C7 C8 C9 C10 -0.3(2)
C8 C9 C10 C11 -0.8(2)
C9 C10 C11 C12 0.9(2)
C10 C11 C12 C7 0.2(2)
C8 C7 C12 C11 -1.2(2)
C6 C7 C12 C11 175.87(12)
C7 C6 N1 O2 -4.7(2)
C7 C6 N1 C17 173.5(11)
C7 C6 N1 C5 177.5(9)
C1 C5 N1 O2 -12.3(18)
C4 C5 N1 O2 165.3(12)
C1 C5 N1 C6 165.6(11)
C4 C5 N1 C6 -16.8(19)
C1 C5 N1 C17 -148(18)
C4 C5 N1 C17 29(16)
C17 C13 O3 C14 10(3)
C13 O3 C14 C15 -44.5(18)
O3 C14 C15 C16 64.3(10)
C14 C15 C16 C17 -44.9(15)
O3 C13 C17 N1 -171.3(17)
O3 C13 C17 C16 7(3)
O2 N1 C17 C13 -14(2)
C6 N1 C17 C13 167.5(13)
C5 N1 C17 C13 31(16)
O2 N1 C17 C16 167.5(13)
C6 N1 C17 C16 -11(2)
C5 N1 C17 C16 -147(19)
C15 C16 C17 C13 12(3)
C15 C16 C17 N1 -169.9(15)
